data_7051621
loop_
_publ_author_name
'Jacob, Wilson'
'Mishra, Haritosh'
'Pandey, Sharmila'
'Lloret, Francesc'
'Mukherjee, Rabindranath'

_publ_section_title
;
 Six-coordinate CoIII and four-coordinate MII (M = Co, Zn)
 mixed-valence dimers supported by a deprotonated pyridine amide
 ligand: magnetism of a CoIIICoII complex and C--H&#x22EF;O/Cl/Br
 interactions
;
_journal_issue 4
_journal_name_full 'New Journal of Chemistry'
_journal_page_first 893
_journal_paper_doi 10.1039/b814303j
_journal_volume 33
_journal_year 2009
_chemical_formula_moiety 'C37 H44 Cl2 Co N9 O9 Zn'
_chemical_formula_sum 'C37 H44 Cl2 Co N9 O9 Zn'
_chemical_formula_weight 954.02
_chemical_name_systematic
;
?
;
_space_group_IT_number 2
_symmetry_cell_setting triclinic
_symmetry_space_group_name_Hall '-P 1'
_symmetry_space_group_name_H-M 'P -1'
_atom_sites_solution_hydrogens geom
_atom_sites_solution_primary direct
_atom_sites_solution_secondary difmap
_audit_creation_method SHELXL-97
_cell_angle_alpha 78.089(5)
_cell_angle_beta 72.040(5)
_cell_angle_gamma 86.649(5)
_cell_formula_units_Z 2
_cell_length_a 11.555(5)
_cell_length_b 12.482(5)
_cell_length_c 16.117(5)
_cell_measurement_temperature 100(2)
_cell_measurement_theta_max 28.29
_cell_measurement_theta_min 2.35
_cell_volume 2163.6(14)
_computing_cell_refinement 'Bruker SMART'
_computing_data_collection 'Bruker SMART APEX'
_computing_data_reduction 'Bruker SAINT PLUS'
_computing_molecular_graphics 'Ortep-3 for Windows (Farrugia, 1997)'
_computing_publication_material 'WinGX publication routines (Farrugia, 1999)'
_computing_structure_refinement 'SHELXL-97 (Sheldrick, 1997)'
_computing_structure_solution 'SIR97(Altomare, et. al. 1999)'
_diffrn_ambient_temperature 100(2)
_diffrn_measured_fraction_theta_full 0.954
_diffrn_measured_fraction_theta_max 0.954
_diffrn_measurement_device_type 'CCD area detector'
_diffrn_measurement_method 'phi and omega scans'
_diffrn_radiation_monochromator graphite
_diffrn_radiation_source 'fine-focus sealed tube'
_diffrn_radiation_type MoK\a
_diffrn_radiation_wavelength 0.71069
_diffrn_reflns_av_R_equivalents 0.0000
_diffrn_reflns_av_sigmaI/netI 0.1641
_diffrn_reflns_limit_h_max 15
_diffrn_reflns_limit_h_min -14
_diffrn_reflns_limit_k_max 16
_diffrn_reflns_limit_k_min -16
_diffrn_reflns_limit_l_max 21
_diffrn_reflns_limit_l_min 0
_diffrn_reflns_number 10253
_diffrn_reflns_theta_full 28.29
_diffrn_reflns_theta_max 28.29
_diffrn_reflns_theta_min 2.35
_exptl_absorpt_coefficient_mu 1.123
_exptl_absorpt_correction_T_max 0.9795
_exptl_absorpt_correction_T_min 0.9031
_exptl_absorpt_correction_type empirical
_exptl_absorpt_process_details SADABS
_exptl_crystal_colour pink
_exptl_crystal_density_diffrn 1.46
_exptl_crystal_density_method 'not measured'
_exptl_crystal_description block
_exptl_crystal_F_000 984
_exptl_crystal_size_max 0.10
_exptl_crystal_size_mid 0.05
_exptl_crystal_size_min 0.02
_platon_squeeze_details
;
The data-set of 3 was treated with the SQUEEZE filter due to
the presence of severely disordered solvent molecules and counter
anion which could not be modeled satisfactorily. The SQUEEZE process
reported that the disordered solvent and chloride components accounted
for 171 electrons per unit cell or half that number that is 85.5 (one
methanol, five water and one chloride) per cation in a volume of 571.0
\%A3 out of a unit volume of 2163.6 \%A3. These disordered molecules were
included in the final chemical formula (Table 4). The values of f(000),
Dcalc, M and Mu have been calculated on this assumption.
;
_refine_diff_density_max 1.764
_refine_diff_density_min -0.996
_refine_diff_density_rms 0.158
_refine_ls_extinction_method none
_refine_ls_goodness_of_fit_ref 0.887
_refine_ls_hydrogen_treatment constr
_refine_ls_matrix_type full
_refine_ls_number_parameters 463
_refine_ls_number_reflns 10253
_refine_ls_number_restraints 0
_refine_ls_restrained_S_all 0.887
_refine_ls_R_factor_all 0.1527
_refine_ls_R_factor_gt 0.0872
_refine_ls_shift/su_max 0.000
_refine_ls_shift/su_mean 0.000
_refine_ls_structure_factor_coef Fsqd
_refine_ls_weighting_details 'calc w=1/[\s^2^(Fo^2^)+(0.1510P)^2^+0.0000P] where P=(Fo^2^+2Fc^2^)/3'
_refine_ls_weighting_scheme calc
_refine_ls_wR_factor_gt 0.2244
_refine_ls_wR_factor_ref 0.2691
_reflns_number_gt 4663
_reflns_number_total 10253
_reflns_threshold_expression >2sigma(I)
_cod_data_source_file b814303j.txt
_cod_data_source_block dec19sq
_cod_depositor_comments
;
The following automatic conversions were performed:
'_symmetry_cell_setting' value 'Triclinic' changed to 'triclinic'
according to '/home/saulius/struct/CIF-dictionaries/cif_core.dic'
dictionary named 'cif_core.dic' version 2.4.1 from 2010-06-29.

Automatic conversion script
Id: cif_fix_enum 1527 2010-12-29 10:47:43Z saulius 
;
_cod_original_sg_symbol_H-M P-1
_cod_database_code 7051621

loop_
_symmetry_equiv_pos_as_xyz
'x, y, z'
'-x, -y, -z'

loop_
_atom_site_label
_atom_site_type_symbol
_atom_site_fract_x
_atom_site_fract_y
_atom_site_fract_z
_atom_site_U_iso_or_equiv
_atom_site_adp_type
_atom_site_occupancy
_atom_site_symmetry_multiplicity
_atom_site_calc_flag
_atom_site_refinement_flags
_atom_site_disorder_assembly
_atom_site_disorder_group
Zn1 Zn 0.17311(7) 0.03200(6) 0.10638(5) 0.0371(2) Uani 1 1 d . . .
Co1 Co 0.21572(8) 0.25288(7) 0.20820(6) 0.0342(3) Uani 1 1 d . . .
Cl1 Cl 0.15829(12) -0.10308(11) 0.03292(11) 0.0272(3) Uani 1 1 d . . .
O1 O 0.1902(5) -0.0215(4) 0.3928(3) 0.0518(13) Uani 1 1 d . . .
O2 O -0.0906(4) 0.3200(4) 0.1418(3) 0.0433(12) Uani 1 1 d . . .
O3 O 0.5124(4) 0.2583(4) -0.0033(3) 0.0452(12) Uani 1 1 d . . .
N1 N 0.1244(5) 0.2575(5) 0.3299(4) 0.0399(14) Uani 1 1 d . . .
N2 N 0.2378(5) 0.1012(5) 0.2589(4) 0.0367(13) Uani 1 1 d . . .
N3 N 0.3204(5) -0.0029(4) 0.1499(4) 0.0348(13) Uani 1 1 d . . .
N4 N 0.3732(5) 0.2800(5) 0.2209(4) 0.0370(13) Uani 1 1 d . . .
N5 N 0.3130(5) 0.2420(4) 0.0885(4) 0.0344(13) Uani 1 1 d . . .
N6 N 0.1977(5) 0.1736(5) 0.0156(4) 0.0372(13) Uani 1 1 d . . .
N7 N 0.1854(5) 0.4026(5) 0.1588(4) 0.0399(14) Uani 1 1 d . . .
N8 N 0.0589(4) 0.2273(5) 0.1910(4) 0.0337(12) Uani 1 1 d . . .
N9 N 0.0227(5) 0.0376(5) 0.2094(4) 0.0373(13) Uani 1 1 d . . .
C1 C 0.0655(7) 0.3446(6) 0.3619(5) 0.0479(19) Uani 1 1 d . . .
H1 H 0.0691 0.4132 0.3224 0.057 Uiso 1 1 calc R . .
C2 C 0.0015(8) 0.3354(8) 0.4493(6) 0.060(2) Uani 1 1 d . . .
H2 H -0.0377 0.3980 0.4701 0.072 Uiso 1 1 calc R . .
C3 C -0.0077(8) 0.2379(7) 0.5078(5) 0.061(2) Uani 1 1 d . . .
H3 H -0.0542 0.2308 0.5686 0.073 Uiso 1 1 calc R . .
C4 C 0.0545(6) 0.1485(6) 0.4743(5) 0.0434(17) Uani 1 1 d . . .
H4 H 0.0524 0.0794 0.5129 0.052 Uiso 1 1 calc R . .
C5 C 0.1163(6) 0.1605(6) 0.3885(4) 0.0346(15) Uani 1 1 d . . .
C6 C 0.1835(6) 0.0704(6) 0.3474(5) 0.0399(16) Uani 1 1 d . . .
C7 C 0.3301(6) 0.0338(5) 0.2184(5) 0.0338(15) Uani 1 1 d . . .
C8 C 0.4338(6) 0.0150(6) 0.2471(5) 0.0405(17) Uani 1 1 d . . .
H8 H 0.4389 0.0426 0.2966 0.049 Uiso 1 1 calc R . .
C9 C 0.5292(7) -0.0452(8) 0.2017(6) 0.058(2) Uani 1 1 d . . .
C10 C 0.6416(8) -0.0614(9) 0.2288(7) 0.078(3) Uani 1 1 d . . .
H10A H 0.6584 -0.1399 0.2423 0.117 Uiso 1 1 calc R . .
H10B H 0.6306 -0.0303 0.2818 0.117 Uiso 1 1 calc R . .
H10C H 0.7101 -0.0248 0.1802 0.117 Uiso 1 1 calc R . .
C11 C 0.5134(7) -0.0884(7) 0.1321(6) 0.053(2) Uani 1 1 d . . .
H11 H 0.5756 -0.1315 0.1010 0.063 Uiso 1 1 calc R . .
C12 C 0.4096(7) -0.0685(6) 0.1094(5) 0.0456(18) Uani 1 1 d . . .
H12 H 0.3985 -0.1010 0.0641 0.055 Uiso 1 1 calc R . .
C13 C 0.3960(7) 0.2928(6) 0.2941(5) 0.0434(18) Uani 1 1 d . . .
H13 H 0.3294 0.3006 0.3446 0.052 Uiso 1 1 calc R . .
C14 C 0.5128(7) 0.2952(6) 0.3000(6) 0.051(2) Uani 1 1 d . . .
H14 H 0.5264 0.3073 0.3525 0.062 Uiso 1 1 calc R . .
C15 C 0.6092(7) 0.2796(6) 0.2272(5) 0.0467(19) Uani 1 1 d . . .
H15 H 0.6900 0.2771 0.2307 0.056 Uiso 1 1 calc R . .
C16 C 0.5883(6) 0.2677(6) 0.1484(5) 0.0458(18) Uani 1 1 d . . .
H16 H 0.6536 0.2596 0.0972 0.055 Uiso 1 1 calc R . .
C17 C 0.4681(6) 0.2680(5) 0.1484(5) 0.0369(16) Uani 1 1 d . . .
C18 C 0.4338(6) 0.2570(5) 0.0691(5) 0.0366(16) Uani 1 1 d . . .
C19 C 0.2664(6) 0.2537(5) 0.0162(4) 0.0341(15) Uani 1 1 d . . .
C20 C 0.2912(7) 0.3439(6) -0.0515(5) 0.0450(18) Uani 1 1 d . . .
H20 H 0.3427 0.3999 -0.0503 0.054 Uiso 1 1 calc R . .
C21 C 0.2428(7) 0.3554(6) -0.1218(5) 0.0423(17) Uani 1 1 d . . .
C22 C 0.2689(8) 0.4537(7) -0.1977(6) 0.061(2) Uani 1 1 d . . .
H22A H 0.2430 0.4379 -0.2464 0.092 Uiso 1 1 calc R . .
H22B H 0.3563 0.4697 -0.2190 0.092 Uiso 1 1 calc R . .
H22C H 0.2242 0.5171 -0.1770 0.092 Uiso 1 1 calc R . .
C23 C 0.1629(6) 0.2708(6) -0.1199(5) 0.0427(17) Uani 1 1 d . . .
H23 H 0.1256 0.2755 -0.1655 0.051 Uiso 1 1 calc R . .
C24 C 0.1419(6) 0.1825(6) -0.0501(5) 0.0386(16) Uani 1 1 d . . .
H24 H 0.0878 0.1263 -0.0470 0.046 Uiso 1 1 calc R . .
C25 C 0.2607(7) 0.4892(6) 0.1384(5) 0.0437(18) Uani 1 1 d . . .
H25 H 0.3325 0.4809 0.1560 0.052 Uiso 1 1 calc R . .
C26 C 0.2359(7) 0.5891(7) 0.0928(6) 0.053(2) Uani 1 1 d . . .
H26 H 0.2896 0.6492 0.0800 0.063 Uiso 1 1 calc R . .
C27 C 0.1354(7) 0.6017(6) 0.0662(6) 0.051(2) Uani 1 1 d . . .
H27 H 0.1200 0.6697 0.0323 0.061 Uiso 1 1 calc R . .
C28 C 0.0556(7) 0.5161(7) 0.0881(5) 0.053(2) Uani 1 1 d . . .
H28 H -0.0184 0.5257 0.0735 0.063 Uiso 1 1 calc R . .
C29 C 0.0843(6) 0.4156(6) 0.1320(5) 0.0401(17) Uani 1 1 d . . .
C30 C 0.0082(6) 0.3147(6) 0.1557(4) 0.0355(15) Uani 1 1 d . . .
C31 C -0.0149(6) 0.1329(6) 0.2377(5) 0.0399(17) Uani 1 1 d . . .
C32 C -0.1146(6) 0.1374(6) 0.3068(5) 0.0452(18) Uani 1 1 d . . .
H32 H -0.1372 0.2052 0.3252 0.054 Uiso 1 1 calc R . .
C33 C -0.1861(7) 0.0438(8) 0.3525(5) 0.053(2) Uani 1 1 d . . .
C34 C -0.2958(8) 0.0467(9) 0.4291(6) 0.074(3) Uani 1 1 d . . .
H34A H -0.3465 -0.0179 0.4392 0.111 Uiso 1 1 calc R . .
H34B H -0.3422 0.1131 0.4166 0.111 Uiso 1 1 calc R . .
H34C H -0.2717 0.0466 0.4823 0.111 Uiso 1 1 calc R . .
C35 C -0.1433(7) -0.0547(7) 0.3255(5) 0.053(2) Uani 1 1 d . . .
H35 H -0.1847 -0.1218 0.3555 0.063 Uiso 1 1 calc R . .
C36 C -0.0393(6) -0.0515(6) 0.2539(5) 0.0446(18) Uani 1 1 d . . .
H36 H -0.0108 -0.1185 0.2358 0.053 Uiso 1 1 calc R . .

loop_
_atom_site_aniso_label
_atom_site_aniso_U_11
_atom_site_aniso_U_22
_atom_site_aniso_U_33
_atom_site_aniso_U_23
_atom_site_aniso_U_13
_atom_site_aniso_U_12
Zn1 0.0313(4) 0.0330(5) 0.0496(5) -0.0038(4) -0.0181(4) -0.0033(3)
Co1 0.0268(5) 0.0349(5) 0.0407(5) -0.0047(4) -0.0112(4) -0.0020(4)
Cl1 0.0214(7) 0.0181(7) 0.0516(9) -0.0093(6) -0.0230(7) -0.0011(5)
O1 0.062(4) 0.039(3) 0.052(3) 0.002(3) -0.021(3) 0.003(3)
O2 0.035(3) 0.047(3) 0.052(3) -0.003(2) -0.025(2) 0.004(2)
O3 0.032(3) 0.047(3) 0.051(3) -0.008(2) -0.005(2) -0.010(2)
N1 0.031(3) 0.045(4) 0.041(3) -0.003(3) -0.010(3) -0.001(3)
N2 0.033(3) 0.047(3) 0.035(3) -0.003(3) -0.018(3) -0.008(3)
N3 0.028(3) 0.035(3) 0.048(3) -0.015(3) -0.016(3) 0.001(2)
N4 0.026(3) 0.045(3) 0.040(3) -0.004(3) -0.012(2) -0.005(2)
N5 0.022(3) 0.035(3) 0.044(3) -0.002(3) -0.009(2) -0.007(2)
N6 0.037(3) 0.038(3) 0.041(3) -0.009(3) -0.018(3) 0.002(3)
N7 0.033(3) 0.041(3) 0.048(4) -0.011(3) -0.015(3) -0.001(3)
N8 0.020(3) 0.038(3) 0.043(3) -0.005(3) -0.012(2) 0.004(2)
N9 0.027(3) 0.040(3) 0.046(3) -0.002(3) -0.016(3) -0.003(2)
C1 0.055(5) 0.042(4) 0.046(4) -0.011(4) -0.016(4) 0.014(4)
C2 0.065(6) 0.062(6) 0.060(6) -0.036(5) -0.012(4) 0.006(4)
C3 0.077(6) 0.059(6) 0.040(5) -0.015(4) -0.002(4) -0.007(5)
C4 0.038(4) 0.051(5) 0.041(4) 0.000(3) -0.016(3) -0.009(3)
C5 0.023(3) 0.045(4) 0.034(4) -0.003(3) -0.007(3) -0.008(3)
C6 0.038(4) 0.031(4) 0.045(4) 0.001(3) -0.009(3) -0.007(3)
C7 0.026(3) 0.035(4) 0.043(4) -0.006(3) -0.015(3) -0.002(3)
C8 0.035(4) 0.048(4) 0.046(4) -0.016(3) -0.021(3) 0.004(3)
C9 0.044(5) 0.079(6) 0.060(5) -0.022(5) -0.027(4) 0.020(4)
C10 0.055(6) 0.117(9) 0.097(7) -0.057(7) -0.053(5) 0.031(5)
C11 0.032(4) 0.069(6) 0.068(5) -0.031(5) -0.023(4) 0.021(4)
C12 0.041(4) 0.043(4) 0.063(5) -0.016(4) -0.030(4) 0.014(3)
C13 0.055(5) 0.038(4) 0.046(4) -0.011(3) -0.025(4) -0.006(3)
C14 0.052(5) 0.049(5) 0.065(5) -0.005(4) -0.038(4) -0.008(4)
C15 0.031(4) 0.050(5) 0.064(5) -0.002(4) -0.026(4) -0.010(3)
C16 0.022(3) 0.055(5) 0.061(5) -0.007(4) -0.015(3) -0.005(3)
C17 0.031(4) 0.028(3) 0.053(4) -0.011(3) -0.014(3) 0.004(3)
C18 0.029(4) 0.028(3) 0.052(4) -0.001(3) -0.014(3) -0.003(3)
C19 0.035(4) 0.030(4) 0.033(4) -0.004(3) -0.005(3) -0.010(3)
C20 0.042(4) 0.049(5) 0.043(4) -0.012(4) -0.010(3) 0.001(3)
C21 0.041(4) 0.035(4) 0.049(4) -0.005(3) -0.013(3) -0.003(3)
C22 0.064(6) 0.051(5) 0.064(5) 0.006(4) -0.022(5) -0.007(4)
C23 0.032(4) 0.050(5) 0.050(4) -0.014(4) -0.016(3) 0.006(3)
C24 0.029(4) 0.047(4) 0.044(4) -0.003(3) -0.020(3) -0.005(3)
C25 0.045(4) 0.030(4) 0.055(5) -0.003(3) -0.015(4) -0.011(3)
C26 0.039(4) 0.045(5) 0.066(5) 0.005(4) -0.014(4) -0.009(3)
C27 0.048(5) 0.031(4) 0.069(5) 0.004(4) -0.018(4) -0.004(3)
C28 0.044(5) 0.055(5) 0.051(5) 0.003(4) -0.013(4) 0.002(4)
C29 0.029(4) 0.049(4) 0.038(4) -0.001(3) -0.011(3) 0.010(3)
C30 0.025(3) 0.044(4) 0.036(4) -0.014(3) -0.005(3) 0.006(3)
C31 0.020(3) 0.053(5) 0.040(4) 0.005(3) -0.009(3) 0.002(3)
C32 0.032(4) 0.050(5) 0.045(4) 0.015(4) -0.015(3) 0.001(3)
C33 0.030(4) 0.076(6) 0.050(5) 0.009(4) -0.019(4) -0.004(4)
C34 0.043(5) 0.115(9) 0.050(5) 0.018(5) -0.015(4) -0.016(5)
C35 0.037(4) 0.065(6) 0.053(5) 0.025(4) -0.027(4) -0.025(4)
C36 0.031(4) 0.047(4) 0.056(5) 0.010(4) -0.025(3) -0.011(3)

loop_
_atom_type_symbol
_atom_type_description
_atom_type_scat_dispersion_real
_atom_type_scat_dispersion_imag
_atom_type_scat_source
C C 0.0033 0.0016 'International Tables Vol C Tables 4.2.6.8 and 6.1.1.4'
H H 0.0000 0.0000 'International Tables Vol C Tables 4.2.6.8 and 6.1.1.4'
N N 0.0061 0.0033 'International Tables Vol C Tables 4.2.6.8 and 6.1.1.4'
O O 0.0106 0.0060 'International Tables Vol C Tables 4.2.6.8 and 6.1.1.4'
Cl Cl 0.1484 0.1585 'International Tables Vol C Tables 4.2.6.8 and 6.1.1.4'
Co Co 0.3494 0.9721 'International Tables Vol C Tables 4.2.6.8 and 6.1.1.4'
Zn Zn 0.2839 1.4301 'International Tables Vol C Tables 4.2.6.8 and 6.1.1.4'

loop_
_geom_angle_atom_site_label_1
_geom_angle_atom_site_label_2
_geom_angle_atom_site_label_3
_geom_angle
_geom_angle_site_symmetry_1
_geom_angle_site_symmetry_3
_geom_angle_publ_flag
N9 Zn1 N6 111.1(2) . . ?
N9 Zn1 N3 110.4(2) . . ?
N6 Zn1 N3 111.0(2) . . ?
N9 Zn1 Cl1 111.18(17) . . ?
N6 Zn1 Cl1 106.18(16) . . ?
N3 Zn1 Cl1 106.85(15) . . ?
N7 Co1 N1 96.3(2) . . ?
N7 Co1 N2 177.2(2) . . ?
N1 Co1 N2 82.7(2) . . ?
N7 Co1 N5 86.5(2) . . ?
N1 Co1 N5 176.8(2) . . ?
N2 Co1 N5 94.6(2) . . ?
N7 Co1 N4 96.4(2) . . ?
N1 Co1 N4 95.2(2) . . ?
N2 Co1 N4 86.3(2) . . ?
N5 Co1 N4 83.0(2) . . ?
N7 Co1 N8 82.6(2) . . ?
N1 Co1 N8 86.6(2) . . ?
N2 Co1 N8 94.7(2) . . ?
N5 Co1 N8 95.3(2) . . ?
N4 Co1 N8 178.1(2) . . ?
C1 N1 C5 117.6(6) . . ?
C1 N1 Co1 127.3(5) . . ?
C5 N1 Co1 115.0(5) . . ?
C6 N2 C7 117.4(6) . . ?
C6 N2 Co1 115.5(5) . . ?
C7 N2 Co1 124.3(4) . . ?
C7 N3 C12 119.2(6) . . ?
C7 N3 Zn1 121.1(4) . . ?
C12 N3 Zn1 119.6(4) . . ?
C13 N4 C17 119.0(6) . . ?
C13 N4 Co1 127.3(5) . . ?
C17 N4 Co1 113.0(4) . . ?
C18 N5 C19 116.9(6) . . ?
C18 N5 Co1 116.0(5) . . ?
C19 N5 Co1 124.1(4) . . ?
C19 N6 C24 120.5(6) . . ?
C19 N6 Zn1 122.3(5) . . ?
C24 N6 Zn1 117.2(4) . . ?
C25 N7 C29 118.4(6) . . ?
C25 N7 Co1 127.0(5) . . ?
C29 N7 Co1 114.0(5) . . ?
C30 N8 C31 118.8(5) . . ?
C30 N8 Co1 115.4(4) . . ?
C31 N8 Co1 122.8(4) . . ?
C36 N9 C31 117.9(6) . . ?
C36 N9 Zn1 120.8(5) . . ?
C31 N9 Zn1 121.3(4) . . ?
N1 C1 C2 121.1(7) . . ?
N1 C1 H1 119.5 . . ?
C2 C1 H1 119.5 . . ?
C1 C2 C3 121.3(8) . . ?
C1 C2 H2 119.3 . . ?
C3 C2 H2 119.3 . . ?
C2 C3 C4 117.1(7) . . ?
C2 C3 H3 121.4 . . ?
C4 C3 H3 121.4 . . ?
C5 C4 C3 119.9(7) . . ?
C5 C4 H4 120.1 . . ?
C3 C4 H4 120.1 . . ?
C4 C5 N1 123.0(7) . . ?
C4 C5 C6 123.4(7) . . ?
N1 C5 C6 113.6(6) . . ?
O1 C6 N2 125.5(7) . . ?
O1 C6 C5 121.4(7) . . ?
N2 C6 C5 113.1(6) . . ?
N3 C7 N2 118.4(6) . . ?
N3 C7 C8 122.1(6) . . ?
N2 C7 C8 119.2(6) . . ?
C9 C8 C7 118.7(6) . . ?
C9 C8 H8 120.7 . . ?
C7 C8 H8 120.7 . . ?
C8 C9 C11 117.8(7) . . ?
C8 C9 C10 119.2(7) . . ?
C11 C9 C10 122.9(7) . . ?
C9 C10 H10A 109.5 . . ?
C9 C10 H10B 109.5 . . ?
H10A C10 H10B 109.5 . . ?
C9 C10 H10C 109.5 . . ?
H10A C10 H10C 109.5 . . ?
H10B C10 H10C 109.5 . . ?
C12 C11 C9 120.0(7) . . ?
C12 C11 H11 120.0 . . ?
C9 C11 H11 120.0 . . ?
C11 C12 N3 121.9(7) . . ?
C11 C12 H12 119.1 . . ?
N3 C12 H12 119.1 . . ?
N4 C13 C14 122.8(7) . . ?
N4 C13 H13 118.6 . . ?
C14 C13 H13 118.6 . . ?
C13 C14 C15 118.2(7) . . ?
C13 C14 H14 120.9 . . ?
C15 C14 H14 120.9 . . ?
C14 C15 C16 120.3(6) . . ?
C14 C15 H15 119.9 . . ?
C16 C15 H15 119.9 . . ?
C17 C16 C15 117.3(7) . . ?
C17 C16 H16 121.4 . . ?
C15 C16 H16 121.4 . . ?
N4 C17 C16 122.3(6) . . ?
N4 C17 C18 115.1(6) . . ?
C16 C17 C18 122.6(6) . . ?
O3 C18 N5 127.4(6) . . ?
O3 C18 C17 120.7(6) . . ?
N5 C18 C17 111.9(6) . . ?
N6 C19 C20 120.7(6) . . ?
N6 C19 N5 117.2(6) . . ?
C20 C19 N5 122.0(6) . . ?
C19 C20 C21 121.5(7) . . ?
C19 C20 H20 119.3 . . ?
C21 C20 H20 119.3 . . ?
C20 C21 C23 117.6(7) . . ?
C20 C21 C22 122.8(7) . . ?
C23 C21 C22 119.6(7) . . ?
C21 C22 H22A 109.5 . . ?
C21 C22 H22B 109.5 . . ?
H22A C22 H22B 109.5 . . ?
C21 C22 H22C 109.5 . . ?
H22A C22 H22C 109.5 . . ?
H22B C22 H22C 109.5 . . ?
C24 C23 C21 118.0(7) . . ?
C24 C23 H23 121.0 . . ?
C21 C23 H23 121.0 . . ?
C23 C24 N6 121.5(6) . . ?
C23 C24 H24 119.2 . . ?
N6 C24 H24 119.2 . . ?
N7 C25 C26 121.5(7) . . ?
N7 C25 H25 119.3 . . ?
C26 C25 H25 119.3 . . ?
C27 C26 C25 120.0(7) . . ?
C27 C26 H26 120.0 . . ?
C25 C26 H26 120.0 . . ?
C26 C27 C28 119.8(7) . . ?
C26 C27 H27 120.1 . . ?
C28 C27 H27 120.1 . . ?
C27 C28 C29 119.0(7) . . ?
C27 C28 H28 120.5 . . ?
C29 C28 H28 120.5 . . ?
N7 C29 C28 121.2(7) . . ?
N7 C29 C30 114.5(6) . . ?
C28 C29 C30 124.3(6) . . ?
O2 C30 N8 127.3(6) . . ?
O2 C30 C29 119.7(6) . . ?
N8 C30 C29 113.0(6) . . ?
C32 C31 N9 121.7(7) . . ?
C32 C31 N8 121.8(7) . . ?
N9 C31 N8 116.4(6) . . ?
C31 C32 C33 121.3(8) . . ?
C31 C32 H32 119.3 . . ?
C33 C32 H32 119.3 . . ?
C35 C33 C32 116.3(7) . . ?
C35 C33 C34 121.3(8) . . ?
C32 C33 C34 122.2(9) . . ?
C33 C34 H34A 109.5 . . ?
C33 C34 H34B 109.5 . . ?
H34A C34 H34B 109.5 . . ?
C33 C34 H34C 109.5 . . ?
H34A C34 H34C 109.5 . . ?
H34B C34 H34C 109.5 . . ?
C36 C35 C33 118.2(7) . . ?
C36 C35 H35 120.9 . . ?
C33 C35 H35 120.9 . . ?
N9 C36 C35 124.4(8) . . ?
N9 C36 H36 117.8 . . ?
C35 C36 H36 117.8 . . ?

loop_
_geom_bond_atom_site_label_1
_geom_bond_atom_site_label_2
_geom_bond_distance
_geom_bond_site_symmetry_2
_geom_bond_publ_flag
Zn1 N9 2.009(6) . ?
Zn1 N6 2.020(6) . ?
Zn1 N3 2.025(5) . ?
Zn1 Cl1 2.2928(17) . ?
Co1 N7 1.931(6) . ?
Co1 N1 1.931(6) . ?
Co1 N2 1.937(6) . ?
Co1 N5 1.938(6) . ?
Co1 N4 1.948(5) . ?
Co1 N8 1.968(5) . ?
O1 C6 1.239(8) . ?
O2 C30 1.224(8) . ?
O3 C18 1.236(8) . ?
N1 C1 1.355(9) . ?
N1 C5 1.361(9) . ?
N2 C6 1.351(9) . ?
N2 C7 1.401(9) . ?
N3 C7 1.316(8) . ?
N3 C12 1.365(9) . ?
N4 C13 1.327(8) . ?
N4 C17 1.362(8) . ?
N5 C18 1.348(8) . ?
N5 C19 1.405(8) . ?
N6 C19 1.316(8) . ?
N6 C24 1.384(8) . ?
N7 C25 1.350(8) . ?
N7 C29 1.356(8) . ?
N8 C30 1.316(8) . ?
N8 C31 1.427(8) . ?
N9 C36 1.309(8) . ?
N9 C31 1.361(9) . ?
C1 C2 1.359(11) . ?
C1 H1 0.9500 . ?
C2 C3 1.364(12) . ?
C2 H2 0.9500 . ?
C3 C4 1.403(11) . ?
C3 H3 0.9500 . ?
C4 C5 1.327(9) . ?
C4 H4 0.9500 . ?
C5 C6 1.481(10) . ?
C7 C8 1.404(9) . ?
C8 C9 1.396(10) . ?
C8 H8 0.9500 . ?
C9 C11 1.402(11) . ?
C9 C10 1.484(11) . ?
C10 H10A 0.9800 . ?
C10 H10B 0.9800 . ?
C10 H10C 0.9800 . ?
C11 C12 1.354(10) . ?
C11 H11 0.9500 . ?
C12 H12 0.9500 . ?
C13 C14 1.384(10) . ?
C13 H13 0.9500 . ?
C14 C15 1.385(11) . ?
C14 H14 0.9500 . ?
C15 C16 1.401(10) . ?
C15 H15 0.9500 . ?
C16 C17 1.389(9) . ?
C16 H16 0.9500 . ?
C17 C18 1.484(10) . ?
C19 C20 1.371(10) . ?
C20 C21 1.391(10) . ?
C20 H20 0.9500 . ?
C21 C23 1.432(9) . ?
C21 C22 1.513(10) . ?
C22 H22A 0.9800 . ?
C22 H22B 0.9800 . ?
C22 H22C 0.9800 . ?
C23 C24 1.374(10) . ?
C23 H23 0.9500 . ?
C24 H24 0.9500 . ?
C25 C26 1.373(10) . ?
C25 H25 0.9500 . ?
C26 C27 1.347(11) . ?
C26 H26 0.9500 . ?
C27 C28 1.369(10) . ?
C27 H27 0.9500 . ?
C28 C29 1.383(10) . ?
C28 H28 0.9500 . ?
C29 C30 1.493(10) . ?
C31 C32 1.340(9) . ?
C32 C33 1.405(11) . ?
C32 H32 0.9500 . ?
C33 C35 1.402(12) . ?
C33 C34 1.476(11) . ?
C34 H34A 0.9800 . ?
C34 H34B 0.9800 . ?
C34 H34C 0.9800 . ?
C35 C36 1.382(11) . ?
C35 H35 0.9500 . ?
C36 H36 0.9500 . ?

loop_
_geom_torsion_atom_site_label_1
_geom_torsion_atom_site_label_2
_geom_torsion_atom_site_label_3
_geom_torsion_atom_site_label_4
_geom_torsion
_geom_torsion_site_symmetry_1
_geom_torsion_site_symmetry_2
_geom_torsion_site_symmetry_3
_geom_torsion_site_symmetry_4
_geom_torsion_publ_flag
N7 Co1 N1 C1 -1.9(6) . . . . ?
N2 Co1 N1 C1 -179.2(6) . . . . ?
N5 Co1 N1 C1 150(4) . . . . ?
N4 Co1 N1 C1 95.2(6) . . . . ?
N8 Co1 N1 C1 -84.0(6) . . . . ?
N7 Co1 N1 C5 175.9(5) . . . . ?
N2 Co1 N1 C5 -1.5(4) . . . . ?
N5 Co1 N1 C5 -32(4) . . . . ?
N4 Co1 N1 C5 -87.1(5) . . . . ?
N8 Co1 N1 C5 93.7(5) . . . . ?
N7 Co1 N2 C6 -68(5) . . . . ?
N1 Co1 N2 C6 0.7(5) . . . . ?
N5 Co1 N2 C6 179.1(5) . . . . ?
N4 Co1 N2 C6 96.4(5) . . . . ?
N8 Co1 N2 C6 -85.3(5) . . . . ?
N7 Co1 N2 C7 131(5) . . . . ?
N1 Co1 N2 C7 -160.1(5) . . . . ?
N5 Co1 N2 C7 18.2(5) . . . . ?
N4 Co1 N2 C7 -64.4(5) . . . . ?
N8 Co1 N2 C7 113.9(5) . . . . ?
N9 Zn1 N3 C7 -35.0(6) . . . . ?
N6 Zn1 N3 C7 88.7(5) . . . . ?
Cl1 Zn1 N3 C7 -156.0(5) . . . . ?
N9 Zn1 N3 C12 143.0(5) . . . . ?
N6 Zn1 N3 C12 -93.3(6) . . . . ?
Cl1 Zn1 N3 C12 22.0(6) . . . . ?
N7 Co1 N4 C13 98.5(6) . . . . ?
N1 Co1 N4 C13 1.6(6) . . . . ?
N2 Co1 N4 C13 -80.8(6) . . . . ?
N5 Co1 N4 C13 -175.8(6) . . . . ?
N8 Co1 N4 C13 158(7) . . . . ?
N7 Co1 N4 C17 -91.5(5) . . . . ?
N1 Co1 N4 C17 171.5(5) . . . . ?
N2 Co1 N4 C17 89.2(5) . . . . ?
N5 Co1 N4 C17 -5.8(5) . . . . ?
N8 Co1 N4 C17 -32(7) . . . . ?
N7 Co1 N5 C18 96.7(5) . . . . ?
N1 Co1 N5 C18 -55(4) . . . . ?
N2 Co1 N5 C18 -85.9(5) . . . . ?
N4 Co1 N5 C18 -0.3(5) . . . . ?
N8 Co1 N5 C18 178.9(5) . . . . ?
N7 Co1 N5 C19 -63.0(5) . . . . ?
N1 Co1 N5 C19 145(4) . . . . ?
N2 Co1 N5 C19 114.4(5) . . . . ?
N4 Co1 N5 C19 -159.9(5) . . . . ?
N8 Co1 N5 C19 19.3(5) . . . . ?
N9 Zn1 N6 C19 93.8(6) . . . . ?
N3 Zn1 N6 C19 -29.5(6) . . . . ?
Cl1 Zn1 N6 C19 -145.2(5) . . . . ?
N9 Zn1 N6 C24 -88.2(5) . . . . ?
N3 Zn1 N6 C24 148.6(5) . . . . ?
Cl1 Zn1 N6 C24 32.9(5) . . . . ?
N1 Co1 N7 C25 99.0(6) . . . . ?
N2 Co1 N7 C25 168(5) . . . . ?
N5 Co1 N7 C25 -79.5(6) . . . . ?
N4 Co1 N7 C25 3.1(6) . . . . ?
N8 Co1 N7 C25 -175.2(6) . . . . ?
N1 Co1 N7 C29 -90.2(5) . . . . ?
N2 Co1 N7 C29 -22(5) . . . . ?
N5 Co1 N7 C29 91.3(5) . . . . ?
N4 Co1 N7 C29 173.8(5) . . . . ?
N8 Co1 N7 C29 -4.5(5) . . . . ?
N7 Co1 N8 C30 0.9(5) . . . . ?
N1 Co1 N8 C30 97.6(5) . . . . ?
N2 Co1 N8 C30 -180.0(5) . . . . ?
N5 Co1 N8 C30 -84.9(5) . . . . ?
N4 Co1 N8 C30 -59(7) . . . . ?
N7 Co1 N8 C31 -159.5(5) . . . . ?
N1 Co1 N8 C31 -62.7(5) . . . . ?
N2 Co1 N8 C31 19.7(5) . . . . ?
N5 Co1 N8 C31 114.7(5) . . . . ?
N4 Co1 N8 C31 140(7) . . . . ?
N6 Zn1 N9 C36 150.3(5) . . . . ?
N3 Zn1 N9 C36 -86.1(5) . . . . ?
Cl1 Zn1 N9 C36 32.3(5) . . . . ?
N6 Zn1 N9 C31 -32.7(6) . . . . ?
N3 Zn1 N9 C31 90.9(5) . . . . ?
Cl1 Zn1 N9 C31 -150.7(4) . . . . ?
C5 N1 C1 C2 0.4(11) . . . . ?
Co1 N1 C1 C2 178.1(6) . . . . ?
N1 C1 C2 C3 -1.1(13) . . . . ?
C1 C2 C3 C4 1.7(13) . . . . ?
C2 C3 C4 C5 -1.6(12) . . . . ?
C3 C4 C5 N1 1.0(11) . . . . ?
C3 C4 C5 C6 -179.4(7) . . . . ?
C1 N1 C5 C4 -0.4(10) . . . . ?
Co1 N1 C5 C4 -178.3(5) . . . . ?
C1 N1 C5 C6 180.0(6) . . . . ?
Co1 N1 C5 C6 2.0(7) . . . . ?
C7 N2 C6 O1 -15.1(10) . . . . ?
Co1 N2 C6 O1 -177.3(6) . . . . ?
C7 N2 C6 C5 162.4(5) . . . . ?
Co1 N2 C6 C5 0.2(7) . . . . ?
C4 C5 C6 O1 -3.5(10) . . . . ?
N1 C5 C6 O1 176.2(6) . . . . ?
C4 C5 C6 N2 178.9(6) . . . . ?
N1 C5 C6 N2 -1.5(8) . . . . ?
C12 N3 C7 N2 179.8(6) . . . . ?
Zn1 N3 C7 N2 -2.1(8) . . . . ?
C12 N3 C7 C8 5.0(10) . . . . ?
Zn1 N3 C7 C8 -177.0(5) . . . . ?
C6 N2 C7 N3 125.2(7) . . . . ?
Co1 N2 C7 N3 -74.3(7) . . . . ?
C6 N2 C7 C8 -59.8(8) . . . . ?
Co1 N2 C7 C8 100.7(7) . . . . ?
N3 C7 C8 C9 -0.3(11) . . . . ?
N2 C7 C8 C9 -175.1(7) . . . . ?
C7 C8 C9 C11 -3.1(12) . . . . ?
C7 C8 C9 C10 177.2(8) . . . . ?
C8 C9 C11 C12 1.9(13) . . . . ?
C10 C9 C11 C12 -178.5(9) . . . . ?
C9 C11 C12 N3 2.9(13) . . . . ?
C7 N3 C12 C11 -6.4(11) . . . . ?
Zn1 N3 C12 C11 175.6(6) . . . . ?
C17 N4 C13 C14 0.5(10) . . . . ?
Co1 N4 C13 C14 169.9(6) . . . . ?
N4 C13 C14 C15 -2.4(11) . . . . ?
C13 C14 C15 C16 3.3(11) . . . . ?
C14 C15 C16 C17 -2.3(11) . . . . ?
C13 N4 C17 C16 0.6(10) . . . . ?
Co1 N4 C17 C16 -170.3(5) . . . . ?
C13 N4 C17 C18 -178.6(6) . . . . ?
Co1 N4 C17 C18 10.5(7) . . . . ?
C15 C16 C17 N4 0.3(11) . . . . ?
C15 C16 C17 C18 179.5(6) . . . . ?
C19 N5 C18 O3 -15.6(10) . . . . ?
Co1 N5 C18 O3 -176.8(6) . . . . ?
C19 N5 C18 C17 166.9(5) . . . . ?
Co1 N5 C18 C17 5.7(7) . . . . ?
N4 C17 C18 O3 171.6(6) . . . . ?
C16 C17 C18 O3 -7.5(10) . . . . ?
N4 C17 C18 N5 -10.7(8) . . . . ?
C16 C17 C18 N5 170.1(6) . . . . ?
C24 N6 C19 C20 -4.8(10) . . . . ?
Zn1 N6 C19 C20 173.3(5) . . . . ?
C24 N6 C19 N5 175.6(6) . . . . ?
Zn1 N6 C19 N5 -6.4(8) . . . . ?
C18 N5 C19 N6 128.6(7) . . . . ?
Co1 N5 C19 N6 -71.9(7) . . . . ?
C18 N5 C19 C20 -51.0(9) . . . . ?
Co1 N5 C19 C20 108.5(7) . . . . ?
N6 C19 C20 C21 1.5(11) . . . . ?
N5 C19 C20 C21 -178.8(6) . . . . ?
C19 C20 C21 C23 1.7(11) . . . . ?
C19 C20 C21 C22 -179.7(7) . . . . ?
C20 C21 C23 C24 -1.7(10) . . . . ?
C22 C21 C23 C24 179.7(7) . . . . ?
C21 C23 C24 N6 -1.4(10) . . . . ?
C19 N6 C24 C23 4.7(10) . . . . ?
Zn1 N6 C24 C23 -173.4(5) . . . . ?
C29 N7 C25 C26 0.9(11) . . . . ?
Co1 N7 C25 C26 171.3(6) . . . . ?
N7 C25 C26 C27 -1.0(12) . . . . ?
C25 C26 C27 C28 2.9(13) . . . . ?
C26 C27 C28 C29 -4.6(12) . . . . ?
C25 N7 C29 C28 -2.8(10) . . . . ?
Co1 N7 C29 C28 -174.4(6) . . . . ?
C25 N7 C29 C30 178.6(6) . . . . ?
Co1 N7 C29 C30 7.0(7) . . . . ?
C27 C28 C29 N7 4.6(12) . . . . ?
C27 C28 C29 C30 -176.9(7) . . . . ?
C31 N8 C30 O2 -15.9(10) . . . . ?
Co1 N8 C30 O2 -177.0(5) . . . . ?
C31 N8 C30 C29 163.8(6) . . . . ?
Co1 N8 C30 C29 2.6(7) . . . . ?
N7 C29 C30 O2 173.3(6) . . . . ?
C28 C29 C30 O2 -5.2(11) . . . . ?
N7 C29 C30 N8 -6.3(8) . . . . ?
C28 C29 C30 N8 175.1(7) . . . . ?
C36 N9 C31 C32 -2.4(10) . . . . ?
Zn1 N9 C31 C32 -179.5(5) . . . . ?
C36 N9 C31 N8 176.3(6) . . . . ?
Zn1 N9 C31 N8 -0.7(8) . . . . ?
C30 N8 C31 C32 -56.8(9) . . . . ?
Co1 N8 C31 C32 102.9(7) . . . . ?
C30 N8 C31 N9 124.5(7) . . . . ?
Co1 N8 C31 N9 -75.8(7) . . . . ?
N9 C31 C32 C33 -1.0(11) . . . . ?
N8 C31 C32 C33 -179.7(6) . . . . ?
C31 C32 C33 C35 3.9(10) . . . . ?
C31 C32 C33 C34 179.6(7) . . . . ?
C32 C33 C35 C36 -3.4(10) . . . . ?
C34 C33 C35 C36 -179.2(7) . . . . ?
C31 N9 C36 C35 2.8(10) . . . . ?
Zn1 N9 C36 C35 179.9(5) . . . . ?
C33 C35 C36 N9 0.2(11) . . . . ?

loop_
_platon_squeeze_void_nr
_platon_squeeze_void_average_x
_platon_squeeze_void_average_y
_platon_squeeze_void_average_z
_platon_squeeze_void_volume
_platon_squeeze_void_count_electrons
_platon_squeeze_void_content
1 0.043 0.500 0.500 571 171 ' '
2 0.500 0.500 1.000 12 3 ' '
